data_4322827
loop_
_publ_author_name
'Enrique Colacio'
'Jos\'e Manuel Dom\'inguez-Vera'
'Mustapha Ghazi'
'Raikko Kivek\"as'
'Martti Klinga'
'Jos\'e Mar\'ia Moreno'

_publ_contact_author
;
     Prof. Enrique Colacio
     Departamento de Qu\'imica Inorg\'anica
     Facultad de Ciencias
     Universidad de Granada
     E-18071 Granada
     Spain
;
_publ_contact_author_email ecolacio@goliat.ugr.es
_publ_contact_author_fax '+34 58 243322'
_publ_contact_author_phone '+34 58 243236'
_publ_section_title
;
 A Novel Series of Heterotrinuclear Complexes Involving Imidazolate
 Bridging Schiff's Base Ligands. Synthesis, Crystal Structure, and
 Magnetic Properties
;
_journal_name_full 'Inorganic Chemistry'
_journal_page_first 3040
_journal_page_last 3045
_journal_paper_doi 10.1021/ic970992i
_journal_volume 37
_journal_year 1998
_chemical_compound_source synthesis
_chemical_formula_moiety 'C38 H24 Cu2 F24 N10 Ni O8'
_chemical_formula_structural 'C38 H24 Cu2 F24 N10 Ni O8'
_chemical_formula_sum 'C38 H24 Cu2 F24 N10 Ni O8'
_chemical_formula_weight 1390.46
_chemical_melting_point ?
_chemical_name_systematic
; 
 ? 
;
_space_group_IT_number 15
_symmetry_cell_setting monoclinic
_symmetry_space_group_name_Hall '-C 2yc'
_symmetry_space_group_name_H-M 'C 1 2/c 1'
_atom_sites_solution_hydrogens geom
_atom_sites_solution_primary direct
_atom_sites_solution_secondary difmap
_audit_creation_method SHELXL
_cell_angle_alpha 90.00
_cell_angle_beta 124.60(3)
_cell_angle_gamma 90.00
_cell_formula_units_Z 4
_cell_length_a 23.305(5)
_cell_length_b 13.767(3)
_cell_length_c 17.928(4)
_cell_measurement_reflns_used 25
_cell_measurement_temperature 293(2)
_cell_measurement_theta_max 12.5
_cell_measurement_theta_min 2.5
_cell_volume 4735(2)
_computing_cell_refinement 'Siemens XSCANS'
_computing_data_collection 'Siemens XSCANS'
_computing_data_reduction 'Siemens SHELXTL'
_computing_molecular_graphics 'ORTEPII (Johnson, 1976)'
_computing_structure_refinement 'SHELXL-92 (Sheldrick, 1993)'
_computing_structure_solution 'SHELXS-86 (Sheldrick, 1990)'
_diffrn_ambient_temperature 293(2)
_diffrn_measurement_device 'Siemens P4'
_diffrn_measurement_method \w--2\q
_diffrn_radiation_monochromator graphite
_diffrn_radiation_source 'fine-focus sealed tube'
_diffrn_radiation_type MoK\a
_diffrn_radiation_wavelength 0.71073
_diffrn_reflns_av_R_equivalents 0.0000
_diffrn_reflns_av_sigmaI/netI 0.1088
_diffrn_reflns_limit_h_max 20
_diffrn_reflns_limit_h_min -25
_diffrn_reflns_limit_k_max 14
_diffrn_reflns_limit_k_min 0
_diffrn_reflns_limit_l_max 19
_diffrn_reflns_limit_l_min 0
_diffrn_reflns_number 3110
_diffrn_reflns_theta_max 22.50
_diffrn_reflns_theta_min 1.82
_diffrn_standards_decay_% <1
_diffrn_standards_interval_time 120
_diffrn_standards_number 4
_exptl_absorpt_coefficient_mu 1.442
_exptl_absorpt_correction_T_max 0.918
_exptl_absorpt_correction_T_min 0.761
_exptl_absorpt_correction_type 'empirical via \y scans'
_exptl_crystal_colour green
_exptl_crystal_density_diffrn 1.951
_exptl_crystal_density_meas ?
_exptl_crystal_description plate
_exptl_crystal_F_000 2752
_exptl_crystal_size_max 0.25
_exptl_crystal_size_mid 0.20
_exptl_crystal_size_min 0.06
_refine_diff_density_max 0.406
_refine_diff_density_min -0.403
_refine_diff_density_rms 0.093
_refine_ls_extinction_method none
_refine_ls_goodness_of_fit_all 1.045
_refine_ls_goodness_of_fit_obs 1.333
_refine_ls_hydrogen_treatment noref
_refine_ls_matrix_type full
_refine_ls_number_parameters 459
_refine_ls_number_reflns 3105
_refine_ls_number_restraints 54
_refine_ls_restrained_S_all 1.116
_refine_ls_restrained_S_obs 1.350
_refine_ls_R_factor_all 0.1476
_refine_ls_R_factor_obs 0.0795
_refine_ls_shift/esd_max -0.093
_refine_ls_shift/esd_mean 0.007
_refine_ls_structure_factor_coef Fsqd
_refine_ls_weighting_details 'w=1/[\s^2^(Fo^2^)+(0.0529P)^2^+28.4600P] where P=(Fo^2^+2Fc^2^)/3'
_refine_ls_weighting_scheme calc
_refine_ls_wR_factor_all 0.1641
_refine_ls_wR_factor_obs 0.1336
_reflns_number_observed 1641
_reflns_number_total 3110
_reflns_observed_criterion >2sigma(I)
_cod_data_source_file ic970992i_4.cif
_cod_data_source_block compound_6_for_Inorg._Chem.
_cod_depositor_comments
;
The following automatic conversions were performed:

'_chemical_melting_point' value 'not measured' was changed to '?' -
the value is undefined or not given.

Automatic conversion script
Id: cif_fix_values 1673 2011-04-08 12:14:43Z adriana 

The following automatic conversions were performed:

'_exptl_crystal_density_meas' value 'not measured' was changed to '?'
- the value is perceived as not measured.

Automatic conversion script
Id: cif_fix_values 3008 2015-01-20 13:52:24Z robertas 

The following automatic conversions were performed:

'_refine_ls_weighting_scheme' value 'calc
w=1/[\s^2^(Fo^2^)+(0.0529P)^2^+28.4600P] where P=(Fo^2^+2Fc^2^)/3'
was changed to 'calc'. New tag '_refine_ls_weighting_details' was
created. The value of the new tag was set to
'w=1/[\s^2^(Fo^2^)+(0.0529P)^2^+28.4600P] where P=(Fo^2^+2Fc^2^)/3'.

Automatic conversion script
Id: cif_fix_values 3143 2015-03-26 13:38:13Z robertas 
;
_cod_original_cell_volume 4734.7(18)
_cod_database_code 4322827

loop_
_symmetry_equiv_pos_as_xyz
'x, y, z'
'-x, y, -z+1/2'
'x+1/2, y+1/2, z'
'-x+1/2, y+1/2, -z+1/2'
'-x, -y, -z'
'x, -y, z-1/2'
'-x+1/2, -y+1/2, -z'
'x+1/2, -y+1/2, z-1/2'

loop_
_atom_site_aniso_label
_atom_site_aniso_U_11
_atom_site_aniso_U_22
_atom_site_aniso_U_33
_atom_site_aniso_U_23
_atom_site_aniso_U_13
_atom_site_aniso_U_12
Cu1 0.0376(4) 0.0567(7) 0.0597(6) -0.0018(6) 0.0272(4) -0.0060(6)
Ni1 0.0436(7) 0.0425(10) 0.0606(9) 0.000 0.0300(7) 0.000
O16 0.034(2) 0.068(4) 0.063(3) -0.021(3) 0.025(2) -0.015(3)
O18 0.040(3) 0.086(5) 0.055(3) -0.010(3) 0.024(2) -0.012(3)
O21 0.056(3) 0.050(4) 0.076(3) 0.002(3) 0.040(3) 0.004(3)
O23 0.050(3) 0.050(4) 0.066(3) -0.008(3) 0.036(2) -0.008(3)
C15 0.046(5) 0.094(9) 0.106(8) -0.026(7) 0.030(5) -0.023(6)
F25 0.082(3) 0.128(6) 0.224(6) -0.054(5) 0.097(4) -0.005(4)
F26 0.071(3) 0.175(6) 0.164(5) -0.071(4) 0.087(3) -0.053(4)
F27 0.075(3) 0.190(7) 0.102(4) -0.013(4) 0.060(3) -0.015(4)
C19 0.057(5) 0.111(10) 0.065(6) -0.018(7) 0.028(5) -0.019(7)
F28A 0.104(7) 0.178(11) 0.134(9) -0.078(8) 0.054(6) -0.067(8)
F29A 0.157(11) 0.203(14) 0.081(8) -0.044(9) -0.063(8) 0.083(11)
F30A 0.076(5) 0.221(14) 0.114(6) -0.095(8) 0.064(4) -0.070(7)
F28B 0.033(6) 0.122(14) 0.088(9) -0.008(9) 0.037(6) -0.009(8)
F29B 0.072(13) 0.076(13) 0.117(15) -0.063(12) 0.027(11) -0.034(12)
F30B 0.022(6) 0.097(11) 0.052(8) 0.021(8) 0.012(6) 0.008(7)
C20 0.076(6) 0.102(10) 0.078(7) -0.002(7) 0.039(5) -0.017(7)
F31A 0.073(9) 0.322(28) 0.110(11) 0.072(14) 0.027(8) 0.024(13)
F32A 0.174(15) 0.122(13) 0.082(10) -0.014(9) 0.016(10) -0.065(12)
F33A 0.136(7) 0.151(14) 0.096(7) -0.054(8) 0.095(6) -0.055(9)
F31B 0.195(11) 0.156(16) 0.120(9) -0.060(10) 0.112(8) 0.020(12)
F32B 0.049(8) 0.175(19) 0.092(10) 0.020(12) 0.003(7) -0.032(9)
F33B 0.109(11) 0.138(14) 0.030(7) 0.014(8) 0.018(7) 0.025(10)
C24 0.075(7) 0.062(8) 0.098(8) 0.015(7) 0.026(6) 0.001(6)
F34A 0.207(15) 0.058(9) 0.182(14) 0.039(10) 0.090(13) -0.020(11)
F35A 0.168(11) 0.264(25) 0.255(16) 0.080(16) 0.147(11) -0.036(15)
F36A 0.118(9) 0.098(10) 0.112(9) 0.041(8) 0.056(8) -0.003(9)
F34B 0.073(8) 0.069(10) 0.150(12) 0.044(9) 0.033(8) -0.023(7)
F35B 0.230(11) 0.129(13) 0.179(11) -0.066(9) 0.172(9) -0.128(10)
F36B 0.134(12) 0.094(12) 0.160(14) 0.058(11) 0.055(10) 0.010(10)
N1 0.032(3) 0.058(5) 0.074(4) -0.005(4) 0.032(3) -0.009(3)
N3 0.057(4) 0.039(5) 0.074(4) 0.004(4) 0.041(3) 0.004(3)
N7 0.039(3) 0.044(5) 0.052(4) 0.007(3) 0.021(3) 0.003(3)
N11 0.041(3) 0.061(5) 0.057(4) -0.003(4) 0.030(3) -0.011(4)
N13 0.079(4) 0.065(6) 0.055(4) 0.014(4) 0.040(4) 0.003(4)
C2 0.027(3) 0.049(6) 0.070(5) -0.014(4) 0.033(3) -0.007(4)
C4 0.046(4) 0.064(7) 0.091(6) 0.001(5) 0.045(4) -0.004(5)
C5 0.034(4) 0.078(8) 0.115(7) 0.004(6) 0.042(5) 0.003(5)
C6 0.041(4) 0.084(8) 0.046(5) -0.015(5) 0.027(3) -0.013(5)
C8 0.042(4) 0.040(6) 0.096(7) 0.006(5) 0.029(4) -0.006(4)
C9 0.037(4) 0.095(8) 0.059(5) 0.021(5) 0.029(4) 0.011(5)
C10 0.055(4) 0.042(6) 0.071(6) -0.008(5) 0.036(4) -0.006(5)
C12 0.055(4) 0.056(7) 0.073(6) -0.001(5) 0.040(4) 0.001(5)
C14 0.069(5) 0.063(7) 0.084(7) 0.013(6) 0.046(5) 0.003(5)
C16 0.046(4) 0.082(8) 0.077(6) -0.009(5) 0.045(4) -0.002(5)
C17 0.044(5) 0.109(9) 0.073(6) -0.034(6) 0.028(5) -0.011(6)
C18 0.052(5) 0.065(7) 0.053(6) -0.014(5) 0.021(5) -0.011(5)
C21 0.044(4) 0.045(6) 0.055(5) -0.008(5) 0.017(4) 0.003(4)
C22 0.044(4) 0.037(6) 0.062(6) 0.000(5) 0.017(4) -0.015(4)
C23 0.054(4) 0.025(5) 0.074(6) 0.003(4) 0.037(4) -0.002(4)

loop_
_atom_site_label
_atom_site_type_symbol
_atom_site_fract_x
_atom_site_fract_y
_atom_site_fract_z
_atom_site_U_iso_or_equiv
_atom_site_thermal_displace_type
_atom_site_occupancy
_atom_site_calc_flag
_atom_site_refinement_flags
_atom_site_disorder_group
Cu1 Cu 0.05043(5) 0.07314(8) 0.62054(7) 0.0516(3) Uani 1 d . .
Ni1 Ni 0.0000 -0.28507(12) 0.7500 0.0486(5) Uani 1 d S .
O16 O 0.1178(2) 0.0732(4) 0.5952(3) 0.056(2) Uani 1 d . .
O18 O 0.1219(2) 0.1441(4) 0.7540(3) 0.062(2) Uani 1 d . .
O21 O -0.0819(2) -0.3069(4) 0.6153(4) 0.059(2) Uani 1 d . .
O23 O -0.0378(2) -0.3936(4) 0.7862(3) 0.054(2) Uani 1 d . .
C15 C 0.2120(4) 0.0870(7) 0.6054(6) 0.089(4) Uani 1 d D .
F25 F 0.2295(3) -0.0054(5) 0.6122(5) 0.139(3) Uani 1 d D .
F26 F 0.2672(2) 0.1382(5) 0.6474(4) 0.125(2) Uani 1 d D .
F27 F 0.1797(3) 0.1098(5) 0.5186(4) 0.117(3) Uani 1 d D .
C19 C 0.2212(4) 0.1991(7) 0.8762(6) 0.081(4) Uani 1 d D .
F28A F 0.2636(5) 0.2661(9) 0.8820(7) 0.146(5) Uani 0.662(7) d PD 1
F29A F 0.2559(7) 0.1331(9) 0.9334(7) 0.220(9) Uani 0.662(7) d PD 1
F30A F 0.1887(4) 0.2485(9) 0.9001(7) 0.131(5) Uani 0.662(7) d PD 1
F28B F 0.2858(5) 0.1924(14) 0.9109(11) 0.080(6) Uani 0.338(7) d PDU 2
F29B F 0.2052(9) 0.2830(10) 0.8872(14) 0.104(10) Uani 0.338(7) d PD 2
F30B F 0.2160(6) 0.1377(11) 0.9292(9) 0.062(5) Uani 0.338(7) d PDU 2
C20 C -0.1610(4) -0.3924(7) 0.4873(6) 0.088(4) Uani 1 d D .
F31A F -0.2192(6) -0.3521(14) 0.4648(10) 0.182(10) Uani 0.509(9) d PD 1
F32A F -0.1735(8) -0.4812(9) 0.4587(9) 0.157(9) Uani 0.509(9) d PD 1
F33A F -0.1505(6) -0.3456(10) 0.4334(7) 0.111(5) Uani 0.509(9) d PD 1
F31B F -0.1369(7) -0.4544(12) 0.4560(10) 0.144(7) Uani 0.491(9) d PD 2
F32B F -0.2196(5) -0.4241(13) 0.4641(10) 0.126(8) Uani 0.491(9) d PD 2
F33B F -0.1715(7) -0.3106(9) 0.4454(7) 0.104(7) Uani 0.491(9) d PD 2
C24 C -0.0818(4) -0.5391(7) 0.7839(6) 0.091(4) Uani 1 d D .
F34A F -0.0728(8) -0.6271(8) 0.7668(10) 0.161(8) Uani 0.501(9) d PD 1
F35A F -0.1435(6) -0.5403(16) 0.7682(12) 0.214(10) Uani 0.501(9) d PD 1
F36A F -0.0443(6) -0.5314(10) 0.8720(7) 0.115(6) Uani 0.501(9) d PD 1
F34B F -0.1347(6) -0.5931(9) 0.7317(9) 0.114(7) Uani 0.499(9) d PD 2
F35B F -0.0847(7) -0.5141(11) 0.8500(9) 0.148(6) Uani 0.499(9) d PD 2
F36B F -0.0301(6) -0.5987(11) 0.8124(11) 0.145(8) Uani 0.499(9) d PD 2
N1 N 0.0751(3) -0.0578(5) 0.6747(4) 0.054(2) Uani 1 d . .
N3 N 0.0457(3) -0.1867(5) 0.7224(4) 0.054(2) Uani 1 d . .
N7 N -0.0301(3) 0.0410(5) 0.6130(4) 0.048(2) Uani 1 d . .
N11 N 0.0108(3) 0.1926(5) 0.5515(4) 0.051(2) Uani 1 d . .
N13 N -0.0153(4) 0.3123(5) 0.4576(4) 0.066(2) Uani 1 d . .
H13 H -0.0140(4) 0.3505(5) 0.4206(4) 0.079 Uiso 1 calc R .
C2 C 0.0288(3) -0.1018(6) 0.6775(5) 0.046(2) Uani 1 d . .
C4 C 0.1080(4) -0.1962(7) 0.7472(6) 0.064(3) Uani 1 d . .
H4 H 0.1370(4) -0.2482(7) 0.7800(6) 0.083 Uiso 1 calc R .
C5 C 0.1252(4) -0.1205(7) 0.7189(7) 0.076(3) Uani 1 d . .
H5 H 0.1689(4) -0.1128(7) 0.7295(7) 0.098 Uiso 1 calc R .
C6 C -0.0301(4) -0.0463(7) 0.6403(5) 0.055(3) Uani 1 d . .
H6 H -0.0695(4) -0.0708(7) 0.6348(5) 0.072 Uiso 1 calc R .
C8 C -0.0885(4) 0.1006(6) 0.5733(6) 0.065(3) Uani 1 d . .
H8A H -0.1160(4) 0.0834(6) 0.5964(6) 0.085 Uiso 1 calc R .
H8B H -0.1170(4) 0.0900(6) 0.5084(6) 0.085 Uiso 1 calc R .
C9 C -0.0690(4) 0.2057(7) 0.5922(5) 0.062(3) Uani 1 d . .
H9A H -0.1098(4) 0.2437(7) 0.5751(5) 0.081 Uiso 1 calc R .
H9B H -0.0344(4) 0.2147(7) 0.6566(5) 0.081 Uiso 1 calc R .
C10 C -0.0407(4) 0.2404(6) 0.5415(6) 0.056(3) Uani 1 d . .
C12 C 0.0255(4) 0.2377(7) 0.5016(6) 0.059(3) Uani 1 d . .
H12 H 0.0618(4) 0.2191(7) 0.4971(6) 0.077 Uiso 1 calc R .
C14 C -0.0573(5) 0.3156(7) 0.4819(6) 0.071(3) Uani 1 d . .
H14 H -0.0927(5) 0.3608(7) 0.4628(6) 0.092 Uiso 1 calc R .
C16 C 0.1746(4) 0.1045(7) 0.6479(6) 0.063(3) Uani 1 d . .
C17 C 0.2069(4) 0.1429(8) 0.7331(6) 0.078(3) Uani 1 d . .
H17 H 0.2540(4) 0.1579(8) 0.7628(6) 0.102 Uiso 1 calc R .
C18 C 0.1779(5) 0.1614(7) 0.7783(6) 0.062(3) Uani 1 d . .
C21 C -0.1158(4) -0.3818(7) 0.5895(6) 0.054(3) Uani 1 d . .
C22 C -0.1140(4) -0.4561(6) 0.6413(6) 0.055(3) Uani 1 d . .
H22 H -0.1393(4) -0.5118(6) 0.6115(6) 0.072 Uiso 1 calc R .
C23 C -0.0778(4) -0.4546(6) 0.7335(6) 0.051(3) Uani 1 d . .

loop_
_atom_type_symbol
_atom_type_description
_atom_type_scat_dispersion_real
_atom_type_scat_dispersion_imag
_atom_type_scat_source
C C 0.0033 0.0016 'International Tables Vol C Tables 4.2.6.8 and 6.1.1.4'
H H 0.0000 0.0000 'International Tables Vol C Tables 4.2.6.8 and 6.1.1.4'
N N 0.0061 0.0033 'International Tables Vol C Tables 4.2.6.8 and 6.1.1.4'
O O 0.0106 0.0060 'International Tables Vol C Tables 4.2.6.8 and 6.1.1.4'
F F 0.0171 0.0103 'International Tables Vol C Tables 4.2.6.8 and 6.1.1.4'
Ni Ni 0.3393 1.1124 'International Tables Vol C Tables 4.2.6.8 and 6.1.1.4'
Cu Cu 0.3201 1.2651 'International Tables Vol C Tables 4.2.6.8 and 6.1.1.4'

loop_
_geom_angle_atom_site_label_1
_geom_angle_atom_site_label_2
_geom_angle_atom_site_label_3
_geom_angle
_geom_angle_site_symmetry_1
_geom_angle_site_symmetry_3
_geom_angle_publ_flag
N7 Cu1 O16 159.7(3) . . ?
N7 Cu1 N11 93.4(3) . . ?
O16 Cu1 N11 90.4(3) . . ?
N7 Cu1 N1 79.5(3) . . ?
O16 Cu1 N1 94.0(3) . . ?
N11 Cu1 N1 170.2(2) . . ?
N7 Cu1 O18 107.0(3) . . ?
O16 Cu1 O18 92.4(2) . . ?
N11 Cu1 O18 96.2(2) . . ?
N1 Cu1 O18 92.4(2) . . ?
N3 Ni1 N3 92.1(4) . 2_556 ?
N3 Ni1 O23 91.8(3) . 2_556 ?
N3 Ni1 O23 174.2(2) 2_556 2_556 ?
N3 Ni1 O23 174.2(2) . . ?
N3 Ni1 O23 91.8(3) 2_556 . ?
O23 Ni1 O23 84.6(3) 2_556 . ?
N3 Ni1 O21 97.0(2) . 2_556 ?
N3 Ni1 O21 94.5(2) 2_556 2_556 ?
O23 Ni1 O21 89.2(2) 2_556 2_556 ?
O23 Ni1 O21 78.5(2) . 2_556 ?
N3 Ni1 O21 94.5(2) . . ?
N3 Ni1 O21 97.0(2) 2_556 . ?
O23 Ni1 O21 78.5(2) 2_556 . ?
O23 Ni1 O21 89.2(2) . . ?
O21 Ni1 O21 163.4(3) 2_556 . ?
C16 O16 Cu1 121.2(6) . . ?
C18 O18 Cu1 120.0(7) . . ?
C21 O21 Ni1 122.1(6) . . ?
C23 O23 Ni1 123.1(6) . . ?
F26 C15 F25 108.9(7) . . ?
F26 C15 F27 105.9(9) . . ?
F25 C15 F27 106.0(9) . . ?
F26 C15 C16 107.5(8) . . ?
F25 C15 C16 110.7(9) . . ?
F27 C15 C16 117.5(7) . . ?
F30A C19 F29A 110.1(12) . . ?
F28B C19 F29B 111.3(13) . . ?
F30A C19 F28A 99.4(10) . . ?
F29A C19 F28A 109.6(9) . . ?
F28B C19 F30B 99.7(11) . . ?
F29B C19 F30B 108.4(15) . . ?
F28B C19 C18 111.4(11) . . ?
F30A C19 C18 116.1(8) . . ?
F29A C19 C18 112.8(9) . . ?
F29B C19 C18 115.3(11) . . ?
F28A C19 C18 107.8(9) . . ?
F30B C19 C18 109.6(10) . . ?
F32A C20 F33A 105.7(12) . . ?
F32B C20 F33B 107.2(11) . . ?
F32A C20 F31A 108.6(12) . . ?
F33A C20 F31A 99.3(11) . . ?
F32B C20 F31B 106.4(12) . . ?
F33B C20 F31B 107.7(13) . . ?
F32B C20 C21 108.1(11) . . ?
F32A C20 C21 114.6(10) . . ?
F33A C20 C21 123.9(9) . . ?
F33B C20 C21 112.9(9) . . ?
F31A C20 C21 102.7(10) . . ?
F31B C20 C21 114.1(9) . . ?
F35B C24 F34B 107.5(13) . . ?
F35A C24 F34A 104.1(13) . . ?
F35B C24 F36B 109.4(12) . . ?
F34B C24 F36B 102.3(11) . . ?
F35A C24 F36A 99.4(13) . . ?
F34A C24 F36A 105.9(11) . . ?
F35B C24 C23 113.9(10) . . ?
F34B C24 C23 111.8(9) . . ?
F35A C24 C23 108.6(11) . . ?
F34A C24 C23 120.3(12) . . ?
F36B C24 C23 111.2(11) . . ?
F36A C24 C23 115.9(9) . . ?
C2 N1 C5 98.6(8) . . ?
C2 N1 Cu1 116.2(5) . . ?
C5 N1 Cu1 144.8(6) . . ?
C4 N3 C2 100.8(7) . . ?
C4 N3 Ni1 121.6(6) . . ?
C2 N3 Ni1 137.6(5) . . ?
C6 N7 C8 122.0(7) . . ?
C6 N7 Cu1 114.2(6) . . ?
C8 N7 Cu1 123.5(6) . . ?
C12 N11 C10 104.6(8) . . ?
C12 N11 Cu1 129.2(6) . . ?
C10 N11 Cu1 126.0(7) . . ?
C14 N13 C12 104.8(8) . . ?
C14 N13 H13 127.6(5) . . ?
C12 N13 H13 127.6(6) . . ?
N1 C2 N3 118.4(7) . . ?
N1 C2 C6 110.8(8) . . ?
N3 C2 C6 130.4(8) . . ?
N1 C2 C5 41.4(5) . . ?
N3 C2 C5 77.0(5) . . ?
C6 C2 C5 152.0(8) . . ?
N1 C2 C4 80.3(5) . . ?
N3 C2 C4 38.1(4) . . ?
C6 C2 C4 167.7(8) . . ?
C5 C2 C4 38.9(4) . . ?
N3 C4 C5 108.9(8) . . ?
N3 C4 C2 41.2(5) . . ?
C5 C4 C2 67.8(6) . . ?
N3 C4 H4 125.5(6) . . ?
C5 C4 H4 125.5(5) . . ?
C2 C4 H4 166.7(4) . . ?
N1 C5 C4 113.3(8) . . ?
N1 C5 C2 40.0(5) . . ?
C4 C5 C2 73.3(6) . . ?
N1 C5 H5 123.4(6) . . ?
C4 C5 H5 123.4(5) . . ?
C2 C5 H5 163.3(4) . . ?
N7 C6 C2 119.1(8) . . ?
N7 C6 H6 120.5(5) . . ?
C2 C6 H6 120.5(5) . . ?
N7 C8 C9 111.8(6) . . ?
N7 C8 H8A 109.2(5) . . ?
C9 C8 H8A 109.2(5) . . ?
N7 C8 H8B 109.2(5) . . ?
C9 C8 H8B 109.2(5) . . ?
H8A C8 H8B 107.9 . . ?
C10 C9 C8 111.0(8) . . ?
C10 C9 H9A 109.4(5) . . ?
C8 C9 H9A 109.4(4) . . ?
C10 C9 H9B 109.4(4) . . ?
C8 C9 H9B 109.4(5) . . ?
H9A C9 H9B 108.0 . . ?
N11 C10 C14 108.8(9) . . ?
N11 C10 C9 117.1(8) . . ?
C14 C10 C9 134.1(9) . . ?
N11 C10 C12 37.7(5) . . ?
C14 C10 C12 71.1(7) . . ?
C9 C10 C12 154.8(7) . . ?
N11 C12 N13 114.0(9) . . ?
N11 C12 C10 37.7(5) . . ?
N13 C12 C10 76.3(6) . . ?
N11 C12 H12 123.0(5) . . ?
N13 C12 H12 123.0(6) . . ?
C10 C12 H12 160.7(4) . . ?
N13 C14 C10 107.8(9) . . ?
N13 C14 H14 126.1(5) . . ?
C10 C14 H14 126.1(6) . . ?
O16 C16 C17 133.3(9) . . ?
O16 C16 C15 104.5(8) . . ?
C17 C16 C15 122.0(8) . . ?
C18 C17 C16 127.0(8) . . ?
C18 C17 H17 116.5(5) . . ?
C16 C17 H17 116.5(5) . . ?
O18 C18 C17 126.0(9) . . ?
O18 C18 C19 112.0(9) . . ?
C17 C18 C19 121.7(8) . . ?
O21 C21 C22 127.8(8) . . ?
O21 C21 C20 113.3(8) . . ?
C22 C21 C20 118.8(8) . . ?
C23 C22 C21 124.8(8) . . ?
C23 C22 H22 117.6(5) . . ?
C21 C22 H22 117.6(5) . . ?
O23 C23 C22 128.9(8) . . ?
O23 C23 C24 110.5(8) . . ?
C22 C23 C24 120.6(8) . . ?

loop_
_geom_bond_atom_site_label_1
_geom_bond_atom_site_label_2
_geom_bond_distance
_geom_bond_site_symmetry_2
_geom_bond_publ_flag
Cu1 N7 1.857(7) . ?
Cu1 O16 1.867(5) . ?
Cu1 N11 1.947(7) . ?
Cu1 N1 1.972(7) . ?
Cu1 O18 2.220(5) . ?
Ni1 N3 1.951(7) . ?
Ni1 N3 1.951(7) 2_556 ?
Ni1 O23 2.019(6) 2_556 ?
Ni1 O23 2.019(6) . ?
Ni1 O21 2.081(5) 2_556 ?
Ni1 O21 2.081(5) . ?
O16 C16 1.187(8) . ?
O18 C18 1.141(10) . ?
O21 C21 1.219(9) . ?
O23 C23 1.211(9) . ?
C15 F26 1.272(9) . ?
C15 F25 1.321(10) . ?
C15 F27 1.326(10) . ?
C15 C16 1.468(14) . ?
C19 F28B 1.264(11) . ?
C19 F30A 1.260(12) . ?
C19 F29A 1.261(12) . ?
C19 F29B 1.264(14) . ?
C19 F28A 1.312(12) . ?
C19 F30B 1.328(14) . ?
C19 C18 1.534(12) . ?
C20 F32B 1.260(12) . ?
C20 F32A 1.293(13) . ?
C20 F33A 1.295(13) . ?
C20 F33B 1.297(13) . ?
C20 F31A 1.300(13) . ?
C20 F31B 1.310(13) . ?
C20 C21 1.516(12) . ?
C24 F35B 1.270(14) . ?
C24 F34B 1.280(11) . ?
C24 F35A 1.298(14) . ?
C24 F34A 1.296(13) . ?
C24 F36B 1.300(13) . ?
C24 F36A 1.304(13) . ?
C24 C23 1.508(13) . ?
N1 C2 1.262(10) . ?
N1 C5 1.298(10) . ?
N3 C4 1.261(9) . ?
N3 C2 1.345(10) . ?
N7 C6 1.298(10) . ?
N7 C8 1.389(9) . ?
N11 C12 1.285(11) . ?
N11 C10 1.288(10) . ?
N13 C14 1.280(12) . ?
N13 C12 1.316(10) . ?
N13 H13 0.86 . ?
C2 C6 1.369(10) . ?
C2 C5 1.942(11) . ?
C2 C4 2.009(12) . ?
C4 C5 1.318(13) . ?
C4 H4 0.93 . ?
C5 H5 0.93 . ?
C6 H6 0.93 . ?
C8 C9 1.497(12) . ?
C8 H8A 0.97 . ?
C8 H8B 0.97 . ?
C9 C10 1.472(13) . ?
C9 H9A 0.97 . ?
C9 H9B 0.97 . ?
C10 C14 1.376(12) . ?
C10 C12 2.036(14) . ?
C12 H12 0.93 . ?
C14 H14 0.93 . ?
C16 C17 1.368(12) . ?
C17 C18 1.343(13) . ?
C17 H17 0.93 . ?
C21 C22 1.366(12) . ?
C22 C23 1.364(11) . ?
C22 H22 0.93 . ?
